data_7100670
loop_
_publ_author_name
'Shengming Ma.'
'Youqian Deng.'
'Zhenhua Gu.'

_publ_section_title
;
From Allene to Allene: A Palladium-Catalyzed Approach
to b-Allenyl Butenolides and Their Application to the Synthesis of
Polysubstituted Benzene Derivatives
;
_journal_name_full 'Chemical Communications'
_journal_paper_doi 10.1039/b513371h
_journal_year 2006
_chemical_formula_sum 'C26 H30 O6'
_chemical_formula_weight 438.50
_space_group_IT_number 14
_symmetry_cell_setting monoclinic
_symmetry_space_group_name_Hall '-P 2yn'
_symmetry_space_group_name_H-M 'P 1 21/n 1'
_cell_angle_alpha 90.00
_cell_angle_beta 99.356(4)
_cell_angle_gamma 90.00
_cell_formula_units_Z 4
_cell_length_a 10.0344(17)
_cell_length_b 13.210(2)
_cell_length_c 18.172(3)
_cell_measurement_temperature 293(2)
_cell_volume 2376.7(7)
_diffrn_ambient_temperature 293(2)
_exptl_crystal_density_diffrn 1.225
_cod_depositor_comments
;
The following automatic conversions were performed:
'_symmetry_cell_setting' value 'Monoclinic' changed to 'monoclinic'
according to '/home/saulius/struct/CIF-dictionaries/cif_core.dic'
dictionary named 'cif_core.dic' version 2.4.1 from 2010-06-29.

Automatic conversion script
Id: cif_fix_enum 1527 2010-12-29 10:47:43Z saulius 
;
_cod_original_sg_symbol_H-M 'P 21/n'
_cod_database_code 7100670

loop_
_symmetry_equiv_pos_as_xyz
'x, y, z'
'-x+1/2, y+1/2, -z+1/2'
'-x, -y, -z'
'x-1/2, -y-1/2, z-1/2'

loop_
_atom_site_label
_atom_site_type_symbol
_atom_site_fract_x
_atom_site_fract_y
_atom_site_fract_z
_atom_site_U_iso_or_equiv
_atom_site_adp_type
_atom_site_occupancy
_atom_site_symmetry_multiplicity
_atom_site_calc_flag
_atom_site_refinement_flags
_atom_site_disorder_assembly
_atom_site_disorder_group
O1 O 0.20326(16) 0.64011(10) 0.05830(9) 0.0662(5) Uani 1 1 d . . .
O2 O 0.31584(13) 0.78727(9) 0.07008(7) 0.0475(4) Uani 1 1 d . . .
O3 O -0.01854(15) 0.56842(11) 0.19177(8) 0.0630(4) Uani 1 1 d . . .
O4 O -0.09110(14) 0.63589(10) 0.07950(7) 0.0539(4) Uani 1 1 d . . .
O5 O -0.23678(15) 0.73699(11) 0.21663(8) 0.0598(4) Uani 1 1 d . . .
O6 O -0.09792(14) 0.74621(10) 0.32649(7) 0.0548(4) Uani 1 1 d . . .
C1 C 0.2179(2) 0.72336(15) 0.08480(11) 0.0456(5) Uani 1 1 d . . .
C2 C 0.14195(18) 0.77540(13) 0.13670(9) 0.0361(4) Uani 1 1 d . . .
C3 C 0.19881(18) 0.86897(13) 0.15431(9) 0.0337(4) Uani 1 1 d . . .
C4 C 0.32010(18) 0.88143(13) 0.11418(10) 0.0388(5) Uani 1 1 d . . .
C5 C 0.03331(19) 0.74026(13) 0.16821(10) 0.0370(4) Uani 1 1 d . . .
C6 C -0.01430(18) 0.80260(14) 0.22008(10) 0.0368(4) Uani 1 1 d . . .
C7 C 0.03845(19) 0.90063(14) 0.23653(10) 0.0379(4) Uani 1 1 d . . .
C8 C 0.14639(18) 0.93558(13) 0.20235(9) 0.0349(4) Uani 1 1 d . . .
C9 C 0.45355(19) 0.87836(16) 0.16767(11) 0.0500(5) Uani 1 1 d . . .
H9A H 0.4572 0.8183 0.1977 0.075 Uiso 1 1 calc R . .
H9B H 0.4606 0.9369 0.1994 0.075 Uiso 1 1 calc R . .
H9C H 0.5269 0.8780 0.1397 0.075 Uiso 1 1 calc R . .
C10 C 0.30386(19) 0.96853(14) 0.05871(10) 0.0386(5) Uani 1 1 d . . .
C11 C 0.3917(2) 1.04959(17) 0.06446(13) 0.0544(6) Uani 1 1 d . . .
C12 C 0.3706(3) 1.12914(19) 0.01427(14) 0.0653(7) Uani 1 1 d . . .
C13 C 0.2628(3) 1.1282(2) -0.04220(14) 0.0606(7) Uani 1 1 d . . .
C14 C 0.1747(3) 1.0477(2) -0.04887(13) 0.0592(6) Uani 1 1 d . . .
C15 C 0.1955(2) 0.96886(17) 0.00074(11) 0.0491(5) Uani 1 1 d . . .
C16 C -0.0213(2) 0.97286(16) 0.28858(12) 0.0502(6) Uani 1 1 d . . .
C17 C 0.0431(3) 0.95837(19) 0.37015(12) 0.0772(8) Uani 1 1 d . . .
H17A H 0.0097 1.0092 0.4003 0.116 Uiso 1 1 calc R . .
H17B H 0.1395 0.9644 0.3746 0.116 Uiso 1 1 calc R . .
H17C H 0.0206 0.8925 0.3867 0.116 Uiso 1 1 calc R . .
C18 C -0.1755(2) 0.97543(17) 0.27734(14) 0.0723(7) Uani 1 1 d . . .
H18A H -0.2078 0.9206 0.3043 0.108 Uiso 1 1 calc R . .
H18B H -0.2109 0.9687 0.2252 0.108 Uiso 1 1 calc R . .
H18C H -0.2048 1.0386 0.2954 0.108 Uiso 1 1 calc R . .
C19 C 0.20055(19) 1.04266(13) 0.21295(10) 0.0400(5) Uani 1 1 d . . .
H19A H 0.2931 1.0438 0.2038 0.048 Uiso 1 1 calc R . .
H19B H 0.2011 1.0629 0.2643 0.048 Uiso 1 1 calc R . .
C20 C 0.1174(2) 1.11922(15) 0.16121(12) 0.0438(5) Uani 1 1 d . . .
C21 C 0.1764(2) 1.22479(14) 0.16757(12) 0.0557(6) Uani 1 1 d . . .
H21A H 0.1847 1.2469 0.2190 0.067 Uiso 1 1 calc R . .
H21B H 0.2665 1.2226 0.1547 0.067 Uiso 1 1 calc R . .
C22 C 0.0935(3) 1.30140(18) 0.11829(15) 0.0856(8) Uani 1 1 d . . .
H22A H 0.0836 1.2797 0.0673 0.128 Uiso 1 1 calc R . .
H22B H 0.1382 1.3659 0.1235 0.128 Uiso 1 1 calc R . .
H22C H 0.0060 1.3074 0.1328 0.128 Uiso 1 1 calc R . .
C23 C -0.02693(19) 0.63780(14) 0.14884(11) 0.0415(5) Uani 1 1 d . . .
C24 C -0.1496(3) 0.53984(16) 0.05263(13) 0.0724(7) Uani 1 1 d . . .
H24A H -0.0800 0.4894 0.0566 0.109 Uiso 1 1 calc R . .
H24B H -0.1912 0.5466 0.0014 0.109 Uiso 1 1 calc R . .
H24C H -0.2164 0.5199 0.0821 0.109 Uiso 1 1 calc R . .
C25 C -0.1300(2) 0.75982(14) 0.25295(12) 0.0432(5) Uani 1 1 d . . .
C26 C -0.2054(3) 0.7089(2) 0.36373(14) 0.0806(8) Uani 1 1 d . . .
H26A H -0.2880 0.7433 0.3446 0.121 Uiso 1 1 calc R . .
H26B H -0.1826 0.7210 0.4164 0.121 Uiso 1 1 calc R . .
H26C H -0.2167 0.6375 0.3549 0.121 Uiso 1 1 calc R . .
H11 H 0.464(2) 1.0511(15) 0.1025(11) 0.063(7) Uiso 1 1 d . . .
H12 H 0.433(2) 1.1827(18) 0.0210(12) 0.079(8) Uiso 1 1 d . . .
H13 H 0.249(2) 1.1817(17) -0.0768(12) 0.076(7) Uiso 1 1 d . . .
H14 H 0.100(2) 1.0492(18) -0.0877(13) 0.091(9) Uiso 1 1 d . . .
H15 H 0.1317(18) 0.9133(13) -0.0045(9) 0.043(5) Uiso 1 1 d . . .
H16 H 0.0014(18) 1.0396(14) 0.2751(10) 0.049(6) Uiso 1 1 d . . .
H20A H 0.0274(19) 1.1201(13) 0.1729(10) 0.049(6) Uiso 1 1 d . . .
H20B H 0.1113(17) 1.0984(13) 0.1092(10) 0.047(5) Uiso 1 1 d . . .

loop_
_atom_site_aniso_label
_atom_site_aniso_U_11
_atom_site_aniso_U_22
_atom_site_aniso_U_33
_atom_site_aniso_U_23
_atom_site_aniso_U_13
_atom_site_aniso_U_12
O1 0.0788(12) 0.0427(8) 0.0823(11) -0.0227(8) 0.0282(9) -0.0037(8)
O2 0.0524(9) 0.0436(8) 0.0507(9) -0.0068(7) 0.0209(7) 0.0000(7)
O3 0.0711(11) 0.0444(9) 0.0688(11) 0.0188(8) -0.0031(8) -0.0094(7)
O4 0.0713(10) 0.0426(8) 0.0443(9) -0.0037(7) -0.0013(7) -0.0124(7)
O5 0.0426(9) 0.0746(11) 0.0609(10) 0.0083(8) 0.0050(7) -0.0096(8)
O6 0.0510(9) 0.0718(10) 0.0437(8) 0.0142(7) 0.0140(7) -0.0049(7)
C1 0.0501(13) 0.0419(12) 0.0454(12) -0.0025(10) 0.0100(10) 0.0038(10)
C2 0.0404(11) 0.0332(10) 0.0339(10) 0.0008(8) 0.0039(8) 0.0025(9)
C3 0.0347(11) 0.0338(10) 0.0323(10) 0.0026(8) 0.0039(8) 0.0009(8)
C4 0.0391(12) 0.0407(11) 0.0373(11) -0.0036(9) 0.0085(9) -0.0004(9)
C5 0.0392(11) 0.0338(10) 0.0369(11) 0.0038(8) 0.0028(8) 0.0001(9)
C6 0.0357(11) 0.0388(10) 0.0357(11) 0.0068(9) 0.0055(8) 0.0009(9)
C7 0.0394(11) 0.0409(11) 0.0331(10) 0.0031(9) 0.0051(8) 0.0032(9)
C8 0.0355(11) 0.0368(10) 0.0310(10) 0.0001(8) 0.0014(8) -0.0001(8)
C9 0.0424(13) 0.0598(13) 0.0484(13) 0.0054(10) 0.0091(10) 0.0047(10)
C10 0.0371(11) 0.0452(11) 0.0354(11) -0.0008(9) 0.0120(9) -0.0014(9)
C11 0.0460(14) 0.0599(14) 0.0552(15) 0.0096(12) 0.0021(12) -0.0091(12)
C12 0.0649(18) 0.0564(15) 0.0745(18) 0.0144(13) 0.0113(14) -0.0119(14)
C13 0.0692(18) 0.0619(16) 0.0532(16) 0.0166(13) 0.0169(13) 0.0087(14)
C14 0.0595(16) 0.0735(17) 0.0426(14) 0.0081(12) 0.0022(12) 0.0034(14)
C15 0.0514(14) 0.0569(14) 0.0385(12) 0.0007(11) 0.0055(10) -0.0092(12)
C16 0.0597(15) 0.0426(13) 0.0529(14) -0.0057(10) 0.0232(11) 0.0015(11)
C17 0.098(2) 0.0874(19) 0.0495(16) -0.0213(14) 0.0218(14) -0.0083(16)
C18 0.0671(17) 0.0677(16) 0.0884(19) -0.0033(14) 0.0320(14) 0.0201(13)
C19 0.0415(12) 0.0403(11) 0.0382(11) -0.0059(9) 0.0066(9) -0.0026(9)
C20 0.0465(14) 0.0406(12) 0.0438(13) -0.0015(10) 0.0062(10) -0.0032(10)
C21 0.0691(16) 0.0399(12) 0.0585(14) -0.0049(11) 0.0119(12) -0.0038(11)
C22 0.097(2) 0.0509(14) 0.108(2) 0.0245(15) 0.0121(17) -0.0011(14)
C23 0.0390(12) 0.0382(11) 0.0473(13) 0.0034(10) 0.0072(9) -0.0003(9)
C24 0.096(2) 0.0566(14) 0.0637(16) -0.0164(13) 0.0098(14) -0.0297(14)
C25 0.0418(13) 0.0411(11) 0.0474(13) 0.0051(10) 0.0100(10) 0.0041(10)
C26 0.0722(18) 0.107(2) 0.0701(17) 0.0194(15) 0.0344(14) -0.0130(16)

loop_
_geom_bond_atom_site_label_1
_geom_bond_atom_site_label_2
_geom_bond_distance
_geom_bond_site_symmetry_2
_geom_bond_publ_flag
O1 C1 1.200(2) . ?
O2 C1 1.355(2) . ?
O2 C4 1.476(2) . ?
O3 C23 1.198(2) . ?
O4 C23 1.319(2) . ?
O4 C24 1.449(2) . ?
O5 C25 1.202(2) . ?
O6 C25 1.335(2) . ?
O6 C26 1.449(2) . ?
C1 C2 1.475(2) . ?
C2 C3 1.377(2) . ?
C2 C5 1.391(2) . ?
C3 C8 1.401(2) . ?
C3 C4 1.526(2) . ?
C4 C10 1.521(2) . ?
C4 C9 1.522(3) . ?
C5 C6 1.393(2) . ?
C5 C23 1.501(2) . ?
C6 C7 1.412(2) . ?
C6 C25 1.500(2) . ?
C7 C8 1.411(2) . ?
C7 C16 1.533(2) . ?
C8 C19 1.516(2) . ?
C9 H9A 0.9600 . ?
C9 H9B 0.9600 . ?
C9 H9C 0.9600 . ?
C10 C11 1.380(3) . ?
C10 C15 1.386(3) . ?
C11 C12 1.385(3) . ?
C11 H11 0.92(2) . ?
C12 C13 1.364(3) . ?
C12 H12 0.94(2) . ?
C13 C14 1.376(3) . ?
C13 H13 0.94(2) . ?
C14 C15 1.371(3) . ?
C14 H14 0.94(2) . ?
C15 H15 0.968(17) . ?
C16 C18 1.528(3) . ?
C16 C17 1.530(3) . ?
C16 H16 0.952(18) . ?
C17 H17A 0.9600 . ?
C17 H17B 0.9600 . ?
C17 H17C 0.9600 . ?
C18 H18A 0.9600 . ?
C18 H18B 0.9600 . ?
C18 H18C 0.9600 . ?
C19 C20 1.532(3) . ?
C19 H19A 0.9700 . ?
C19 H19B 0.9700 . ?
C20 C21 1.512(3) . ?
C20 H20A 0.961(18) . ?
C20 H20B 0.976(18) . ?
C21 C22 1.509(3) . ?
C21 H21A 0.9700 . ?
C21 H21B 0.9700 . ?
C22 H22A 0.9600 . ?
C22 H22B 0.9600 . ?
C22 H22C 0.9600 . ?
C24 H24A 0.9600 . ?
C24 H24B 0.9600 . ?
C24 H24C 0.9600 . ?
C26 H26A 0.9600 . ?
C26 H26B 0.9600 . ?
C26 H26C 0.9600 . ?
